data_4038866
loop_
_publ_author_name
'Han, Zeyu'
'R\"ohner, David'
'Samedov, Kerim'
'Gates, Derek P.'

_publ_section_title
;
 Isolable Phosphaalkenes Bearing 2,4,6-Trimethoxyphenyl and
 2,6-Bis(trifluoromethyl)phenyl as P-Substituents.
;
_journal_name_full 'The Journal of organic chemistry'
_journal_paper_doi 10.1021/acs.joc.0c01514
_journal_year 2020
_chemical_formula_moiety 'C21 H13 F6 P'
_chemical_formula_sum 'C21 H13 F6 P'
_chemical_formula_weight 410.28
_space_group_crystal_system monoclinic
_space_group_IT_number 14
_space_group_name_Hall '-P 2yn'
_space_group_name_H-M_alt 'P 1 21/n 1'
_atom_sites_solution_hydrogens geom
_atom_sites_solution_primary dual
_audit_creation_date 2020-07-17
_audit_creation_method
;
Olex2 1.2
(compiled 2018.05.29 svn.r3508 for OlexSys, GUI svn.r5506)
;
_cell_angle_alpha 90
_cell_angle_beta 94.842(2)
_cell_angle_gamma 90
_cell_formula_units_Z 4
_cell_length_a 9.7568(3)
_cell_length_b 16.9083(5)
_cell_length_c 11.2062(3)
_cell_measurement_reflns_used 6529
_cell_measurement_temperature 296(2)
_cell_measurement_theta_max 67.60
_cell_measurement_theta_min 4.75
_cell_volume 1842.10(9)
_computing_cell_refinement 'SAINT V8.40A (?, 2016)'
_computing_data_reduction 'SAINT V8.40A (?, 2016)'
_computing_molecular_graphics 'Olex2 (Dolomanov et al., 2009)'
_computing_publication_material 'Olex2 (Dolomanov et al., 2009)'
_computing_structure_refinement 'ShelXL (Sheldrick, 2015)'
_computing_structure_solution 'ShelXT (Sheldrick, 2015)'
_diffrn_ambient_temperature 296.15
_diffrn_measured_fraction_theta_full 0.998
_diffrn_measured_fraction_theta_max 0.993
_diffrn_measurement_device_type 'Bruker APEX-II CCD'
_diffrn_measurement_method '\f and \w scans'
_diffrn_radiation_type CuK\a
_diffrn_radiation_wavelength 1.54178
_diffrn_reflns_av_R_equivalents 0.0744
_diffrn_reflns_av_unetI/netI 0.0512
_diffrn_reflns_Laue_measured_fraction_full 0.998
_diffrn_reflns_Laue_measured_fraction_max 0.993
_diffrn_reflns_limit_h_max 11
_diffrn_reflns_limit_h_min -11
_diffrn_reflns_limit_k_max 20
_diffrn_reflns_limit_k_min -20
_diffrn_reflns_limit_l_max 13
_diffrn_reflns_limit_l_min -13
_diffrn_reflns_number 18473
_diffrn_reflns_point_group_measured_fraction_full 0.998
_diffrn_reflns_point_group_measured_fraction_max 0.993
_diffrn_reflns_theta_full 67.679
_diffrn_reflns_theta_max 68.037
_diffrn_reflns_theta_min 4.746
_diffrn_standards_number 0
_exptl_absorpt_coefficient_mu 1.903
_exptl_absorpt_correction_T_max 0.7530
_exptl_absorpt_correction_T_min 0.6458
_exptl_absorpt_correction_type none
_exptl_absorpt_process_details
;
SADABS-2016/2 (Bruker,2016/2) was used for absorption correction.
wR2(int) was 0.0816 before and 0.0700 after correction.
The Ratio of minimum to maximum transmission is 0.8576.
The \l/2 correction factor is Not present.
;
_exptl_crystal_colour yellow
_exptl_crystal_colour_primary yellow
_exptl_crystal_density_diffrn 1.479
_exptl_crystal_description irregular
_exptl_crystal_F_000 832
_exptl_crystal_size_max 0.16
_exptl_crystal_size_mid 0.12
_exptl_crystal_size_min 0.07
_refine_diff_density_max 0.394
_refine_diff_density_min -0.332
_refine_diff_density_rms 0.067
_refine_ls_extinction_method none
_refine_ls_goodness_of_fit_ref 1.022
_refine_ls_hydrogen_treatment constr
_refine_ls_matrix_type full
_refine_ls_number_parameters 253
_refine_ls_number_reflns 3351
_refine_ls_number_restraints 0
_refine_ls_restrained_S_all 1.022
_refine_ls_R_factor_all 0.0637
_refine_ls_R_factor_gt 0.0463
_refine_ls_shift/su_max 0.001
_refine_ls_shift/su_mean 0.000
_refine_ls_structure_factor_coef Fsqd
_refine_ls_weighting_details 'w=1/[\s^2^(Fo^2^)+(0.0772P)^2^] where P=(Fo^2^+2Fc^2^)/3'
_refine_ls_weighting_scheme calc
_refine_ls_wR_factor_gt 0.1129
_refine_ls_wR_factor_ref 0.1233
_reflns_Friedel_coverage 0.000
_reflns_number_gt 2629
_reflns_number_total 3351
_reflns_threshold_expression 'I > 2\s(I)'
_cod_data_source_file jo0c01514_si_004.cif
_cod_data_source_block dg590
_cod_database_code 4038866
_shelx_shelxl_version_number 2014/7
_shelx_space_group_comment
;
The symmetry employed for this shelxl refinement is uniquely defined
by the following loop, which should always be used as a source of
symmetry information in preference to the above space-group names.
They are only intended as comments.
;
_shelx_estimated_absorpt_t_max 0.878
_shelx_estimated_absorpt_t_min 0.750
_olex2_refinement_description
;
1. Fixed Uiso
 At 1.2 times of:
  All C(H) groups
2.a Aromatic/amide H refined with riding coordinates:
 C17(H17), C18(H18), C20(H20), C6(H6), C5(H5), C21(H21), C11(H11), C15(H15),
 C14(H14), C19(H19), C12(H12), C13(H13), C4(H4)
;
_olex2_submission_special_instructions 'No special instructions were received'

loop_
_space_group_symop_operation_xyz
'x, y, z'
'-x+1/2, y+1/2, -z+1/2'
'-x, -y, -z'
'x-1/2, -y-1/2, z-1/2'

loop_
_atom_site_label
_atom_site_type_symbol
_atom_site_fract_x
_atom_site_fract_y
_atom_site_fract_z
_atom_site_U_iso_or_equiv
_atom_site_adp_type
_atom_site_occupancy
_atom_site_site_symmetry_order
_atom_site_calc_flag
_atom_site_refinement_flags_posn
_atom_site_refinement_flags_adp
_atom_site_refinement_flags_occupancy
_atom_site_disorder_assembly
_atom_site_disorder_group
P1 P 0.08481(6) 0.76280(4) 0.51376(5) 0.02172(18) Uani 1 1 d . . . . .
F4 F 0.27281(15) 0.61028(9) 0.50239(12) 0.0292(3) Uani 1 1 d . . . . .
F5 F 0.05638(15) 0.58649(9) 0.50287(12) 0.0296(3) Uani 1 1 d . . . . .
F6 F 0.20234(17) 0.51298(8) 0.60411(13) 0.0328(4) Uani 1 1 d . . . . .
F2 F 0.14788(18) 0.90194(9) 0.72551(15) 0.0377(4) Uani 1 1 d . . . . .
F1 F -0.05501(18) 0.85336(10) 0.69603(16) 0.0406(4) Uani 1 1 d . . . . .
F3 F 0.03388(19) 0.87374(10) 0.87487(14) 0.0411(4) Uani 1 1 d . . . . .
C7 C 0.1685(2) 0.64161(14) 0.6803(2) 0.0217(5) Uani 1 1 d . . . . .
C16 C 0.3497(2) 0.83806(14) 0.56009(19) 0.0207(5) Uani 1 1 d . . . . .
C17 C 0.3941(2) 0.91598(14) 0.5736(2) 0.0237(5) Uani 1 1 d . . . . .
H17 H 0.3436 0.9560 0.5337 0.028 Uiso 1 1 calc R . . . .
C10 C 0.1973(2) 0.86555(13) 0.3710(2) 0.0216(5) Uani 1 1 d . . . . .
C18 C 0.5123(3) 0.93513(16) 0.6454(2) 0.0274(5) Uani 1 1 d . . . . .
H18 H 0.5389 0.9877 0.6553 0.033 Uiso 1 1 calc R . . . .
C2 C 0.1205(2) 0.76565(15) 0.7713(2) 0.0243(5) Uani 1 1 d . . . . .
C1 C 0.1310(2) 0.72123(14) 0.6663(2) 0.0215(5) Uani 1 1 d . . . . .
C20 C 0.5501(3) 0.79739(16) 0.6865(2) 0.0275(5) Uani 1 1 d . . . . .
H20 H 0.6036 0.7572 0.7229 0.033 Uiso 1 1 calc R . . . .
C6 C 0.2025(3) 0.60908(16) 0.7932(2) 0.0265(5) Uani 1 1 d . . . . .
H6 H 0.2266 0.5560 0.8004 0.032 Uiso 1 1 calc R . . . .
C5 C 0.2003(3) 0.65566(16) 0.8943(2) 0.0292(6) Uani 1 1 d . . . . .
H5 H 0.2274 0.6347 0.9693 0.035 Uiso 1 1 calc R . . . .
C8 C 0.1749(3) 0.58817(14) 0.5730(2) 0.0244(5) Uani 1 1 d . . . . .
C21 C 0.4303(3) 0.77865(14) 0.6170(2) 0.0232(5) Uani 1 1 d . . . . .
H21 H 0.4034 0.7261 0.6081 0.028 Uiso 1 1 calc R . . . .
C11 C 0.3003(3) 0.86569(15) 0.2920(2) 0.0244(5) Uani 1 1 d . . . . .
H11 H 0.3848 0.8424 0.3148 0.029 Uiso 1 1 calc R . . . .
C15 C 0.0731(3) 0.90332(14) 0.3361(2) 0.0257(5) Uani 1 1 d . . . . .
H15 H 0.0042 0.9052 0.3886 0.031 Uiso 1 1 calc R . . . .
C3 C 0.0631(3) 0.84841(16) 0.7667(2) 0.0292(6) Uani 1 1 d . . . . .
C9 C 0.2189(2) 0.82263(14) 0.4872(2) 0.0211(5) Uani 1 1 d . . . . .
C14 C 0.0517(3) 0.93794(15) 0.2241(2) 0.0284(5) Uani 1 1 d . . . . .
H14 H -0.0318 0.9625 0.2016 0.034 Uiso 1 1 calc R . . . .
C19 C 0.5907(3) 0.87529(17) 0.7024(2) 0.0293(6) Uani 1 1 d . . . . .
H19 H 0.6700 0.8876 0.7509 0.035 Uiso 1 1 calc R . . . .
C12 C 0.2778(3) 0.90026(16) 0.1795(2) 0.0295(6) Uani 1 1 d . . . . .
H12 H 0.3466 0.8992 0.1269 0.035 Uiso 1 1 calc R . . . .
C13 C 0.1529(3) 0.93626(16) 0.1458(2) 0.0299(6) Uani 1 1 d . . . . .
H13 H 0.1376 0.9592 0.0704 0.036 Uiso 1 1 calc R . . . .
C4 C 0.1578(3) 0.73328(16) 0.8837(2) 0.0276(5) Uani 1 1 d . . . . .
H4 H 0.1541 0.7642 0.9520 0.033 Uiso 1 1 calc R . . . .

loop_
_atom_site_aniso_label
_atom_site_aniso_U_11
_atom_site_aniso_U_22
_atom_site_aniso_U_33
_atom_site_aniso_U_23
_atom_site_aniso_U_13
_atom_site_aniso_U_12
P1 0.0221(3) 0.0227(3) 0.0201(3) 0.0011(2) 0.0005(2) -0.0018(2)
F4 0.0305(8) 0.0306(8) 0.0279(7) -0.0047(6) 0.0114(6) -0.0054(6)
F5 0.0291(8) 0.0322(8) 0.0269(7) -0.0049(6) -0.0009(6) -0.0039(6)
F6 0.0433(9) 0.0208(7) 0.0341(8) 0.0009(6) 0.0025(7) 0.0010(6)
F2 0.0452(9) 0.0251(7) 0.0454(9) -0.0054(6) 0.0196(7) -0.0047(7)
F1 0.0356(9) 0.0373(9) 0.0480(9) -0.0071(7) -0.0008(7) 0.0081(7)
F3 0.0552(11) 0.0383(9) 0.0321(8) -0.0095(7) 0.0180(8) 0.0042(8)
C7 0.0177(11) 0.0254(12) 0.0224(11) -0.0008(9) 0.0045(9) -0.0042(9)
C16 0.0214(12) 0.0249(12) 0.0163(10) -0.0003(8) 0.0047(9) 0.0006(9)
C17 0.0242(12) 0.0250(12) 0.0218(11) -0.0001(9) 0.0014(9) 0.0028(10)
C10 0.0253(12) 0.0185(11) 0.0205(11) -0.0028(8) -0.0005(9) -0.0022(9)
C18 0.0295(13) 0.0284(13) 0.0243(11) -0.0031(10) 0.0032(10) -0.0048(10)
C2 0.0203(11) 0.0270(12) 0.0260(12) -0.0028(10) 0.0044(9) -0.0049(10)
C1 0.0176(11) 0.0252(12) 0.0217(11) -0.0002(9) 0.0028(9) -0.0038(9)
C20 0.0258(13) 0.0337(13) 0.0231(11) 0.0077(10) 0.0029(10) 0.0032(11)
C6 0.0242(12) 0.0290(13) 0.0268(12) 0.0049(10) 0.0045(10) -0.0015(10)
C5 0.0268(13) 0.0410(15) 0.0200(11) 0.0059(10) 0.0033(10) -0.0039(11)
C8 0.0267(12) 0.0206(11) 0.0262(12) -0.0003(9) 0.0039(10) 0.0000(10)
C21 0.0265(12) 0.0221(12) 0.0213(11) 0.0020(9) 0.0035(10) 0.0005(10)
C11 0.0215(12) 0.0286(13) 0.0229(11) -0.0001(9) 0.0012(10) -0.0031(9)
C15 0.0244(12) 0.0242(12) 0.0286(12) -0.0001(9) 0.0035(10) -0.0014(9)
C3 0.0321(14) 0.0312(13) 0.0253(12) -0.0050(10) 0.0078(11) -0.0023(11)
C9 0.0250(12) 0.0192(10) 0.0192(11) -0.0029(9) 0.0027(9) 0.0037(9)
C14 0.0270(13) 0.0255(12) 0.0318(13) 0.0036(10) -0.0025(10) 0.0001(10)
C19 0.0240(12) 0.0441(15) 0.0197(11) -0.0004(10) 0.0007(10) -0.0025(11)
C12 0.0310(13) 0.0347(14) 0.0231(12) 0.0005(10) 0.0048(10) -0.0056(11)
C13 0.0327(14) 0.0307(13) 0.0250(12) 0.0065(10) -0.0048(11) -0.0054(10)
C4 0.0262(13) 0.0378(14) 0.0194(11) -0.0046(10) 0.0052(10) -0.0070(11)

loop_
_atom_type_symbol
_atom_type_description
_atom_type_scat_dispersion_real
_atom_type_scat_dispersion_imag
_atom_type_scat_source
C C 0.0181 0.0091 'International Tables Vol C Tables 4.2.6.8 and 6.1.1.4'
H H 0.0000 0.0000 'International Tables Vol C Tables 4.2.6.8 and 6.1.1.4'
F F 0.0727 0.0534 'International Tables Vol C Tables 4.2.6.8 and 6.1.1.4'
P P 0.2955 0.4335 'International Tables Vol C Tables 4.2.6.8 and 6.1.1.4'

loop_
_geom_angle_atom_site_label_1
_geom_angle_atom_site_label_2
_geom_angle_atom_site_label_3
_geom_angle
_geom_angle_site_symmetry_1
_geom_angle_site_symmetry_3
_geom_angle_publ_flag
C9 P1 C1 104.74(11) . . ?
C1 C7 C8 120.9(2) . . ?
C6 C7 C1 121.4(2) . . ?
C6 C7 C8 117.6(2) . . ?
C17 C16 C21 118.2(2) . . ?
C17 C16 C9 118.3(2) . . ?
C21 C16 C9 123.5(2) . . ?
C16 C17 H17 119.3 . . ?
C18 C17 C16 121.4(2) . . ?
C18 C17 H17 119.3 . . ?
C11 C10 C15 118.5(2) . . ?
C11 C10 C9 120.0(2) . . ?
C15 C10 C9 121.5(2) . . ?
C17 C18 H18 120.2 . . ?
C17 C18 C19 119.6(2) . . ?
C19 C18 H18 120.2 . . ?
C1 C2 C3 121.4(2) . . ?
C4 C2 C1 121.0(2) . . ?
C4 C2 C3 117.6(2) . . ?
C7 C1 P1 120.33(17) . . ?
C7 C1 C2 117.1(2) . . ?
C2 C1 P1 122.36(19) . . ?
C21 C20 H20 119.7 . . ?
C19 C20 H20 119.7 . . ?
C19 C20 C21 120.6(2) . . ?
C7 C6 H6 120.0 . . ?
C5 C6 C7 120.0(2) . . ?
C5 C6 H6 120.0 . . ?
C6 C5 H5 120.1 . . ?
C4 C5 C6 119.8(2) . . ?
C4 C5 H5 120.1 . . ?
F4 C8 C7 112.44(19) . . ?
F5 C8 F4 106.32(19) . . ?
F5 C8 C7 112.8(2) . . ?
F6 C8 F4 106.33(19) . . ?
F6 C8 F5 105.99(19) . . ?
F6 C8 C7 112.4(2) . . ?
C16 C21 H21 119.7 . . ?
C20 C21 C16 120.5(2) . . ?
C20 C21 H21 119.7 . . ?
C10 C11 H11 119.7 . . ?
C12 C11 C10 120.7(2) . . ?
C12 C11 H11 119.7 . . ?
C10 C15 H15 119.7 . . ?
C14 C15 C10 120.5(2) . . ?
C14 C15 H15 119.7 . . ?
F2 C3 F1 106.2(2) . . ?
F2 C3 F3 106.4(2) . . ?
F2 C3 C2 113.7(2) . . ?
F1 C3 C2 112.1(2) . . ?
F3 C3 F1 106.0(2) . . ?
F3 C3 C2 111.9(2) . . ?
C16 C9 P1 130.47(17) . . ?
C16 C9 C10 116.6(2) . . ?
C10 C9 P1 112.89(17) . . ?
C15 C14 H14 119.7 . . ?
C13 C14 C15 120.5(2) . . ?
C13 C14 H14 119.7 . . ?
C18 C19 H19 120.2 . . ?
C20 C19 C18 119.5(2) . . ?
C20 C19 H19 120.2 . . ?
C11 C12 H12 120.0 . . ?
C13 C12 C11 120.0(2) . . ?
C13 C12 H12 120.0 . . ?
C14 C13 C12 119.8(2) . . ?
C14 C13 H13 120.1 . . ?
C12 C13 H13 120.1 . . ?
C2 C4 H4 119.8 . . ?
C5 C4 C2 120.4(2) . . ?
C5 C4 H4 119.8 . . ?

loop_
_geom_bond_atom_site_label_1
_geom_bond_atom_site_label_2
_geom_bond_distance
_geom_bond_site_symmetry_2
_geom_bond_publ_flag
P1 C1 1.868(2) . ?
P1 C9 1.700(2) . ?
F4 C8 1.344(3) . ?
F5 C8 1.343(3) . ?
F6 C8 1.339(3) . ?
F2 C3 1.334(3) . ?
F1 C3 1.344(3) . ?
F3 C3 1.339(3) . ?
C7 C1 1.400(4) . ?
C7 C6 1.394(4) . ?
C7 C8 1.509(3) . ?
C16 C17 1.391(3) . ?
C16 C21 1.396(3) . ?
C16 C9 1.479(3) . ?
C17 H17 0.9300 . ?
C17 C18 1.387(4) . ?
C10 C11 1.393(3) . ?
C10 C15 1.396(4) . ?
C10 C9 1.490(3) . ?
C18 H18 0.9300 . ?
C18 C19 1.391(4) . ?
C2 C1 1.407(3) . ?
C2 C3 1.507(4) . ?
C2 C4 1.394(4) . ?
C20 H20 0.9300 . ?
C20 C21 1.386(4) . ?
C20 C19 1.383(4) . ?
C6 H6 0.9300 . ?
C6 C5 1.382(4) . ?
C5 H5 0.9300 . ?
C5 C4 1.378(4) . ?
C21 H21 0.9300 . ?
C11 H11 0.9300 . ?
C11 C12 1.390(4) . ?
C15 H15 0.9300 . ?
C15 C14 1.385(4) . ?
C14 H14 0.9300 . ?
C14 C13 1.376(4) . ?
C19 H19 0.9300 . ?
C12 H12 0.9300 . ?
C12 C13 1.386(4) . ?
C13 H13 0.9300 . ?
C4 H4 0.9300 . ?
